data_8100865
loop_
_publ_author_name
'Peters, E.-M.'
'Peters, K.'
'Groetsch, S.'
'Christl, M.'

_publ_section_title
;
Crystal structure of (1\a,2\b,8\a)-2-methyl-8-phenyl-
2-azabicyclo[4.2.0]oct-5-ene(N-B)boran, (C~6~H~5~)C~7~H~9~N(CH~3~)
(BH~3~)
;
_journal_issue 1
_journal_name_full 'Zeitschrift f\"ur Kristallographie - New Crystal Structures'
_journal_page_first 121
_journal_page_last 122
_journal_volume 216
_journal_year 2001
_chemical_formula_structural '(C6 H5) C7 H9 N(C H3) (B H3)'
_chemical_formula_sum 'C14 H20 B N'
_chemical_formula_weight 213.12
_chemical_melting_point 377
_space_group_IT_number 14
_symmetry_cell_setting monoclinic
_symmetry_space_group_name_Hall '-P 2yn'
_symmetry_space_group_name_H-M 'P 1 21/n 1'
_cell_angle_alpha 90.00
_cell_angle_beta 91.270(10)
_cell_angle_gamma 90.00
_cell_formula_units_Z 4
_cell_length_a 11.1310(10)
_cell_length_b 7.9640(10)
_cell_length_c 14.845(2)
_cell_measurement_temperature 293(2)
_cell_volume 1315.6(3)
_diffrn_ambient_temperature 293(2)
_exptl_crystal_density_diffrn 1.076
_cod_depositor_comments
;
 Correcting the _chemical_formula_sum data item value by changing it from
 'C14 H2 B N O' to 'C14 H20 B N' after consulting the original publication.

 Antanas Vaitkus,
 2017-09-11
;
_cod_original_sg_symbol_H-M 'P 21/n'
_cod_original_formula_sum 'C14 H2O B N'
_cod_database_code 8100865

loop_
_symmetry_equiv_pos_as_xyz
'x, y, z'
'-x+1/2, y+1/2, -z+1/2'
'-x, -y, -z'
'x-1/2, -y-1/2, z-1/2'

loop_
_atom_site_label
_atom_site_type_symbol
_atom_site_fract_x
_atom_site_fract_y
_atom_site_fract_z
_atom_site_U_iso_or_equiv
_atom_site_adp_type
_atom_site_occupancy
_atom_site_calc_flag
_atom_site_refinement_flags
_atom_site_disorder_assembly
C1 C 0.14191(19) 0.0753(3) 0.10039(14) 0.0476(5) Uani 1 d . .
H1 H 0.0961 0.0129 0.0543 0.080 Uiso 1 calc R .
N2 N 0.27117(16) 0.0297(3) 0.09510(12) 0.0524(5) Uani 1 d . .
C3 C 0.3153(3) 0.1232(4) 0.01400(19) 0.0733(8) Uani 1 d . .
H3A H 0.2688 0.0874 -0.0386 0.080 Uiso 1 calc R .
H3B H 0.3984 0.0925 0.0045 0.080 Uiso 1 calc R .
C4 C 0.3071(3) 0.3127(4) 0.0216(2) 0.0842(10) Uani 1 d . .
H4A H 0.3728 0.3528 0.0599 0.080 Uiso 1 calc R .
H4B H 0.3162 0.3618 -0.0376 0.080 Uiso 1 calc R .
C5 C 0.1911(3) 0.3708(4) 0.0595(2) 0.0777(9) Uani 1 d . .
H5 H 0.1724 0.4846 0.0613 0.080 Uiso 1 calc R .
C6 C 0.1159(2) 0.2586(3) 0.09025(18) 0.0622(7) Uani 1 d . .
C7 C 0.0098(3) 0.2447(3) 0.1510(2) 0.0734(8) Uani 1 d . .
H7A H -0.0664 0.2272 0.1195 0.080 Uiso 1 calc R .
H7B H 0.0044 0.3342 0.1950 0.080 Uiso 1 calc R .
C8 C 0.0698(2) 0.0793(3) 0.18838(15) 0.0528(6) Uani 1 d . .
H8 H 0.1242 0.1077 0.2389 0.080 Uiso 1 calc R .
C9 C 0.3404(2) 0.0826(4) 0.17708(19) 0.0710(8) Uani 1 d . .
H9A H 0.4231 0.0511 0.1713 0.080 Uiso 1 calc R .
H9B H 0.3080 0.0287 0.2290 0.080 Uiso 1 calc R .
H9C H 0.3348 0.2022 0.1839 0.080 Uiso 1 calc R .
C10 C -0.01053(19) -0.0606(3) 0.21582(15) 0.0503(6) Uani 1 d . .
C11 C -0.0431(2) -0.1942(3) 0.16115(17) 0.0620(7) Uani 1 d . .
H11 H -0.0115 -0.2026 0.1038 0.080 Uiso 1 calc R .
C12 C -0.1218(3) -0.3155(4) 0.1905(2) 0.0734(8) Uani 1 d . .
H12 H -0.1438 -0.4040 0.1528 0.080 Uiso 1 calc R .
C13 C -0.1678(2) -0.3052(4) 0.2757(3) 0.0816(10) Uani 1 d . .
H13 H -0.2209 -0.3868 0.2954 0.080 Uiso 1 calc R .
C14 C -0.1359(3) -0.1767(5) 0.3308(2) 0.0819(9) Uani 1 d . .
H14 H -0.1664 -0.1708 0.3886 0.080 Uiso 1 calc R .
C15 C -0.0587(2) -0.0555(4) 0.30177(17) 0.0658(7) Uani 1 d . .
H15 H -0.0379 0.0325 0.3402 0.080 Uiso 1 calc R .
B1 B 0.2871(3) -0.1691(4) 0.0807(2) 0.0703(9) Uani 1 d . .
H1A H 0.2425 -0.2035 0.0278 0.080 Uiso 1 calc R .
H1B H 0.2576 -0.2278 0.1322 0.080 Uiso 1 calc R .
H1C H 0.3706 -0.1947 0.0736 0.080 Uiso 1 calc R .

loop_
_atom_site_aniso_label
_atom_site_aniso_U_11
_atom_site_aniso_U_22
_atom_site_aniso_U_33
_atom_site_aniso_U_23
_atom_site_aniso_U_13
_atom_site_aniso_U_12
C1 0.0468(11) 0.0511(12) 0.0448(11) 0.0003(9) -0.0003(9) -0.0032(9)
N2 0.0457(10) 0.0641(12) 0.0475(10) 0.0077(8) 0.0044(8) -0.0051(9)
C3 0.0634(16) 0.096(2) 0.0616(16) 0.0188(14) 0.0152(12) -0.0090(15)
C4 0.077(2) 0.089(2) 0.087(2) 0.0346(17) -0.0007(16) -0.0262(17)
C5 0.093(2) 0.0560(15) 0.083(2) 0.0152(14) -0.0079(16) -0.0124(15)
C6 0.0678(16) 0.0531(14) 0.0657(15) 0.0061(11) -0.0015(12) -0.0015(12)
C7 0.0722(17) 0.0528(14) 0.095(2) -0.0074(14) 0.0100(15) 0.0076(13)
C8 0.0507(12) 0.0586(13) 0.0494(12) -0.0080(10) 0.0037(9) -0.0033(10)
C9 0.0535(14) 0.091(2) 0.0679(16) 0.0112(14) -0.0115(12) -0.0142(13)
C10 0.0394(10) 0.0609(14) 0.0509(12) 0.0036(10) 0.0034(9) 0.0040(10)
C11 0.0611(14) 0.0705(16) 0.0541(14) 0.0032(12) -0.0024(11) -0.0105(12)
C12 0.0602(16) 0.0727(18) 0.087(2) 0.0096(15) -0.0141(14) -0.0158(14)
C13 0.0471(14) 0.093(2) 0.105(2) 0.037(2) 0.0110(14) -0.0035(14)
C14 0.0687(18) 0.101(2) 0.077(2) 0.0194(18) 0.0321(15) 0.0118(17)
C15 0.0603(15) 0.0773(18) 0.0605(15) 0.0024(13) 0.0153(12) 0.0109(13)
B1 0.0634(18) 0.074(2) 0.074(2) 0.0044(16) 0.0171(15) 0.0075(16)

loop_
_geom_bond_atom_site_label_1
_geom_bond_atom_site_label_2
_geom_bond_distance
_geom_bond_site_symmetry_2
_geom_bond_publ_flag
C1 N2 1.488(3) . ?
C1 C6 1.495(3) . ?
C1 C8 1.549(3) . ?
C1 H1 0.9800 . ?
N2 C9 1.487(3) . ?
N2 C3 1.507(3) . ?
N2 B1 1.608(4) . ?
C3 C4 1.516(5) . ?
C3 H3A 0.9700 . ?
C3 H3B 0.9700 . ?
C4 C5 1.493(5) . ?
C4 H4A 0.9700 . ?
C4 H4B 0.9700 . ?
C5 C6 1.313(4) . ?
C5 H5 0.9300 . ?
C6 C7 1.506(4) . ?
C7 C8 1.572(4) . ?
C7 H7A 0.9700 . ?
C7 H7B 0.9700 . ?
C8 C10 1.491(3) . ?
C8 H8 0.9800 . ?
C9 H9A 0.9600 . ?
C9 H9B 0.9600 . ?
C9 H9C 0.9600 . ?
C10 C11 1.382(3) . ?
C10 C15 1.396(3) . ?
C11 C12 1.381(4) . ?
C11 H11 0.9300 . ?
C12 C13 1.377(5) . ?
C12 H12 0.9300 . ?
C13 C14 1.353(5) . ?
C13 H13 0.9300 . ?
C14 C15 1.368(4) . ?
C14 H14 0.9300 . ?
C15 H15 0.9300 . ?
B1 H1A 0.9600 . ?
B1 H1B 0.9600 . ?
B1 H1C 0.9600 . ?
